data_4133809
loop_
_publ_author_name
'Liu, Zhi-Yun'
'Zhang, Ming'
'Wang, Xiao-Chen'

_publ_section_title
;
 Hydrosilylation-Promoted Furan Diels-Alder Cycloadditions with
 Stereoselectivity Controlled by the Silyl Group.
;
_journal_name_full 'Journal of the American Chemical Society'
_journal_paper_doi 10.1021/jacs.9b11909
_journal_year 2019
_chemical_formula_moiety 'C30 H42 F N O3 S Si'
_chemical_formula_sum 'C30 H42 F N O3 S Si'
_chemical_formula_weight 543.79
_space_group_crystal_system triclinic
_space_group_IT_number 2
_space_group_name_Hall '-P 1'
_space_group_name_H-M_alt 'P -1'
_atom_sites_solution_hydrogens geom
_atom_sites_solution_primary dual
_audit_creation_date 2018-06-14
_audit_creation_method
;
Olex2 1.2
(compiled 2017.01.04 svn.r3372 for OlexSys, GUI svn.r5292)
;
_cell_angle_alpha 93.464(5)
_cell_angle_beta 90.484(5)
_cell_angle_gamma 105.891(5)
_cell_formula_units_Z 2
_cell_length_a 8.3949(5)
_cell_length_b 10.5821(6)
_cell_length_c 17.3603(9)
_cell_measurement_reflns_used 8616
_cell_measurement_temperature 113(2)
_cell_measurement_theta_max 32.6620
_cell_measurement_theta_min 2.0060
_cell_volume 1480.07(15)
_computing_cell_refinement 'CrysAlisPro 1.171.39.46 (Rigaku OD, 2018)'
_computing_data_collection 'CrysAlisPro 1.171.39.46 (Rigaku OD, 2018)'
_computing_data_reduction 'CrysAlisPro 1.171.39.46 (Rigaku OD, 2018)'
_computing_molecular_graphics 'Olex2 (Dolomanov et al., 2009)'
_computing_publication_material 'Olex2 (Dolomanov et al., 2009)'
_computing_structure_refinement 'ShelXL (Sheldrick, 2015)'
_computing_structure_solution 'ShelXT (Sheldrick, 2015)'
_diffrn_ambient_temperature 113.15
_diffrn_detector 'CCD plate'
_diffrn_measured_fraction_theta_full 0.997
_diffrn_measured_fraction_theta_max 0.884
_diffrn_measurement_details
;
List of Runs (angles in degrees, time in seconds):

  # Type    Start    End  Width  t~exp~   \w     \q     \k     \f   Frames
--------------------------------------------------------------------------
  1  \w   -115.00  65.00   1.00    4.00    --  -25.00  45.00   0.00  180
  2  \w   -115.00  35.00   1.00    4.00    --  -25.00  45.00  90.00  150
  3  \w   -115.00  35.00   1.00    4.00    --  -25.00  45.00 180.00  150
;
_diffrn_measurement_device 'abstract diffractometer'
_diffrn_measurement_device_type 'dtrek-CrysAlisPro-abstract goniometer imported rigaku-d*trek images'
_diffrn_measurement_method '\w scans'
_diffrn_orient_matrix_type 'CrysAlisPro convention (1999,Acta A55,543-557)'
_diffrn_orient_matrix_UB_11 0.0376616000
_diffrn_orient_matrix_UB_12 -0.0426092000
_diffrn_orient_matrix_UB_13 0.0187355000
_diffrn_orient_matrix_UB_21 -0.0762515000
_diffrn_orient_matrix_UB_22 -0.0295912000
_diffrn_orient_matrix_UB_23 0.0173217000
_diffrn_orient_matrix_UB_31 -0.0221365000
_diffrn_orient_matrix_UB_32 -0.0467593000
_diffrn_orient_matrix_UB_33 -0.0320238000
_diffrn_radiation_monochromator graphite
_diffrn_radiation_probe x-ray
_diffrn_radiation_type MoK\a
_diffrn_radiation_wavelength 0.71073
_diffrn_reflns_av_R_equivalents 0.0667
_diffrn_reflns_av_unetI/netI 0.0937
_diffrn_reflns_Laue_measured_fraction_full 0.997
_diffrn_reflns_Laue_measured_fraction_max 0.884
_diffrn_reflns_limit_h_max 12
_diffrn_reflns_limit_h_min -12
_diffrn_reflns_limit_k_max 15
_diffrn_reflns_limit_k_min -16
_diffrn_reflns_limit_l_max 25
_diffrn_reflns_limit_l_min -23
_diffrn_reflns_number 19479
_diffrn_reflns_point_group_measured_fraction_full 0.997
_diffrn_reflns_point_group_measured_fraction_max 0.884
_diffrn_reflns_theta_full 25.242
_diffrn_reflns_theta_max 32.844
_diffrn_reflns_theta_min 2.005
_diffrn_source 'fine-focus sealed X-ray tube'
_diffrn_source_type 'Enhance (Mo) X-ray Source'
_exptl_absorpt_coefficient_mu 0.187
_exptl_absorpt_correction_T_max 1.00000
_exptl_absorpt_correction_T_min 0.92951
_exptl_absorpt_correction_type multi-scan
_exptl_absorpt_process_details
;
CrysAlisPro 1.171.39.46 (Rigaku Oxford Diffraction, 2018)
Empirical absorption correction using spherical harmonics,
 implemented in SCALE3 ABSPACK scaling algorithm.
;
_exptl_crystal_colour colorless
_exptl_crystal_density_diffrn 1.220
_exptl_crystal_description blocks
_exptl_crystal_F_000 584
_exptl_crystal_size_max 0.22
_exptl_crystal_size_mid 0.18
_exptl_crystal_size_min 0.16
_refine_diff_density_max 1.131
_refine_diff_density_min -0.462
_refine_diff_density_rms 0.113
_refine_ls_extinction_coef 0.034(5)
_refine_ls_extinction_expression Fc^*^=kFc[1+0.001xFc^2^\l^3^/sin(2\q)]^-1/4^
_refine_ls_extinction_method 'SHELXL-2016/6 (Sheldrick 2016)'
_refine_ls_goodness_of_fit_ref 1.079
_refine_ls_hydrogen_treatment constr
_refine_ls_matrix_type full
_refine_ls_number_parameters 342
_refine_ls_number_reflns 9756
_refine_ls_number_restraints 0
_refine_ls_restrained_S_all 1.079
_refine_ls_R_factor_all 0.1596
_refine_ls_R_factor_gt 0.1227
_refine_ls_shift/su_max 0.000
_refine_ls_shift/su_mean 0.000
_refine_ls_structure_factor_coef Fsqd
_refine_ls_weighting_details 'w=1/[\s^2^(Fo^2^)+(0.1160P)^2^+7.6670P] where P=(Fo^2^+2Fc^2^)/3'
_refine_ls_weighting_scheme calc
_refine_ls_wR_factor_gt 0.3349
_refine_ls_wR_factor_ref 0.3566
_reflns_Friedel_coverage 0.000
_reflns_number_gt 6545
_reflns_number_total 9756
_reflns_threshold_expression 'I > 2\s(I)'
_cod_data_source_file ja9b11909_si_002.cif
_cod_data_source_block 4n
_cod_original_cell_volume 1480.06(15)
_cod_database_code 4133809
_shelx_shelxl_version_number 2016/6
_chemical_oxdiff_formula 'C11 H10 N O'
_shelx_space_group_comment
;
The symmetry employed for this shelxl refinement is uniquely defined
by the following loop, which should always be used as a source of
symmetry information in preference to the above space-group names.
They are only intended as comments.
;
_shelx_estimated_absorpt_t_max 0.971
_shelx_estimated_absorpt_t_min 0.960
_reflns_odcompleteness_completeness 99.59
_reflns_odcompleteness_iscentric 1
_reflns_odcompleteness_theta 26.32
_olex2_refinement_description
;
1. Fixed Uiso
 At 1.2 times of:
  All C(H) groups, All C(H,H) groups
 At 1.5 times of:
  All C(H,H,H) groups
2.a Ternary CH refined with riding coordinates:
 C1(H1), C2(H2), C6(H6), C15(H15), C18(H18), C21(H21)
2.b Secondary CH2 refined with riding coordinates:
 C3(H3A,H3B), C7(H7A,H7B), C8(H8A,H8B)
2.c Aromatic/amide H refined with riding coordinates:
 C4(H4), C10(H10), C11(H11), C13(H13), C14(H14), C25(H25), C26(H26), C28(H28),
 C29(H29)
2.d Idealised Me refined as rotating group:
 C16(H16A,H16B,H16C), C17(H17A,H17B,H17C), C19(H19A,H19B,H19C), C20(H20A,H20B,
 H20C), C22(H22A,H22B,H22C), C23(H23A,H23B,H23C), C30(H30A,H30B,H30C)
;
_olex2_submission_special_instructions 'No special instructions were received'
_oxdiff_exptl_absorpt_empirical_details
;
Empirical correction (ABSPACK) includes:
- Absorption correction using spherical harmonics
- Frame scaling
- Detector area scaling
;
_oxdiff_exptl_absorpt_empirical_full_max 1.423
_oxdiff_exptl_absorpt_empirical_full_min 0.682

loop_
_space_group_symop_operation_xyz
'x, y, z'
'-x, -y, -z'

loop_
_atom_site_label
_atom_site_type_symbol
_atom_site_fract_x
_atom_site_fract_y
_atom_site_fract_z
_atom_site_U_iso_or_equiv
_atom_site_adp_type
_atom_site_occupancy
_atom_site_site_symmetry_order
_atom_site_calc_flag
_atom_site_refinement_flags_posn
S1 S 0.65112(15) 0.35135(12) 0.50294(7) 0.0300(3) Uani 1 1 d .
Si1 Si 0.49482(16) 0.77752(12) 0.14982(8) 0.0274(3) Uani 1 1 d .
F1 F -0.2044(4) 0.2358(4) 0.1522(3) 0.0548(10) Uani 1 1 d .
O1 O 0.5114(4) 0.6525(3) 0.1985(2) 0.0293(7) Uani 1 1 d .
O004 O 0.4908(5) 0.2788(4) 0.5275(2) 0.0408(9) Uani 1 1 d .
O006 O 0.7652(5) 0.4417(4) 0.5561(2) 0.0402(9) Uani 1 1 d .
N1 N 0.6205(5) 0.4356(4) 0.4322(2) 0.0300(8) Uani 1 1 d .
C1 C 0.4795(5) 0.4273(4) 0.2272(3) 0.0258(8) Uani 1 1 d .
H1 H 0.529317 0.352858 0.215444 0.031 Uiso 1 1 calc R
C2 C 0.5628(6) 0.5385(4) 0.1745(3) 0.0274(8) Uani 1 1 d .
H2 H 0.525740 0.510546 0.119740 0.033 Uiso 1 1 calc R
C3 C 0.7512(6) 0.5672(5) 0.1815(3) 0.0320(10) Uani 1 1 d .
H3A H 0.785384 0.494544 0.153953 0.038 Uiso 1 1 calc R
H3B H 0.802906 0.649091 0.155921 0.038 Uiso 1 1 calc R
C4 C 0.8139(6) 0.5822(5) 0.2635(3) 0.0293(9) Uani 1 1 d .
H4 H 0.928588 0.620733 0.274635 0.035 Uiso 1 1 calc R
C5 C 0.7121(6) 0.5424(4) 0.3212(3) 0.0284(9) Uani 1 1 d .
C6 C 0.5279(6) 0.4776(4) 0.3109(3) 0.0269(8) Uani 1 1 d .
H6 H 0.465968 0.542685 0.327238 0.032 Uiso 1 1 calc R
C7 C 0.5015(6) 0.3716(5) 0.3698(3) 0.0321(10) Uani 1 1 d .
H7A H 0.386495 0.348599 0.388291 0.039 Uiso 1 1 calc R
H7B H 0.526017 0.290899 0.347367 0.039 Uiso 1 1 calc R
C8 C 0.7605(6) 0.5414(5) 0.4045(3) 0.0313(9) Uani 1 1 d .
H8A H 0.867198 0.519508 0.410020 0.038 Uiso 1 1 calc R
H8B H 0.768623 0.627226 0.432656 0.038 Uiso 1 1 calc R
C9 C 0.2949(6) 0.3750(4) 0.2101(3) 0.0277(9) Uani 1 1 d .
C10 C 0.1750(6) 0.3923(5) 0.2614(3) 0.0315(9) Uani 1 1 d .
H10 H 0.208486 0.437629 0.310265 0.038 Uiso 1 1 calc R
C11 C 0.0073(7) 0.3446(5) 0.2425(4) 0.0410(12) Uani 1 1 d .
H11 H -0.073840 0.355552 0.278145 0.049 Uiso 1 1 calc R
C12 C -0.0388(7) 0.2810(5) 0.1709(4) 0.0424(13) Uani 1 1 d .
C13 C 0.0729(8) 0.2597(6) 0.1194(4) 0.0455(13) Uani 1 1 d .
H13 H 0.038063 0.214438 0.070606 0.055 Uiso 1 1 calc R
C14 C 0.2399(7) 0.3060(5) 0.1401(3) 0.0370(11) Uani 1 1 d .
H14 H 0.319392 0.289775 0.104954 0.044 Uiso 1 1 calc R
C15 C 0.6950(7) 0.8461(5) 0.0973(3) 0.0381(11) Uani 1 1 d .
H15 H 0.722927 0.768878 0.070470 0.046 Uiso 1 1 calc R
C16 C 0.6821(9) 0.9392(7) 0.0344(4) 0.0522(16) Uani 1 1 d .
H16A H 0.592087 0.894574 -0.002315 0.078 Uiso 1 1 calc GR
H16B H 0.786794 0.963863 0.007179 0.078 Uiso 1 1 calc GR
H16C H 0.659183 1.018479 0.058254 0.078 Uiso 1 1 calc GR
C17 C 0.8415(7) 0.9127(6) 0.1526(4) 0.0501(15) Uani 1 1 d .
H17A H 0.826299 0.995376 0.175557 0.075 Uiso 1 1 calc GR
H17B H 0.944670 0.931006 0.124118 0.075 Uiso 1 1 calc GR
H17C H 0.846919 0.854088 0.193613 0.075 Uiso 1 1 calc GR
C18 C 0.4627(7) 0.8986(5) 0.2275(3) 0.0355(10) Uani 1 1 d .
H18 H 0.574352 0.941365 0.251900 0.043 Uiso 1 1 calc R
C19 C 0.3519(9) 0.8345(6) 0.2929(3) 0.0472(14) Uani 1 1 d .
H19A H 0.241242 0.788474 0.271642 0.071 Uiso 1 1 calc GR
H19B H 0.343237 0.902761 0.332080 0.071 Uiso 1 1 calc GR
H19C H 0.400693 0.771439 0.316457 0.071 Uiso 1 1 calc GR
C20 C 0.4004(9) 1.0098(6) 0.1976(4) 0.0518(16) Uani 1 1 d .
H20A H 0.469975 1.049029 0.155454 0.078 Uiso 1 1 calc GR
H20B H 0.405671 1.077171 0.239565 0.078 Uiso 1 1 calc GR
H20C H 0.285549 0.974455 0.178604 0.078 Uiso 1 1 calc GR
C21 C 0.3179(6) 0.7274(5) 0.0762(3) 0.0356(10) Uani 1 1 d .
H21 H 0.312967 0.809076 0.051290 0.043 Uiso 1 1 calc R
C22 C 0.1488(7) 0.6719(7) 0.1127(4) 0.0467(13) Uani 1 1 d .
H22A H 0.146926 0.589426 0.136008 0.070 Uiso 1 1 calc GR
H22B H 0.060978 0.655033 0.072765 0.070 Uiso 1 1 calc GR
H22C H 0.130704 0.735748 0.152569 0.070 Uiso 1 1 calc GR
C23 C 0.3420(9) 0.6296(7) 0.0117(4) 0.0509(15) Uani 1 1 d .
H23A H 0.455331 0.658354 -0.006870 0.076 Uiso 1 1 calc GR
H23B H 0.263253 0.625706 -0.031009 0.076 Uiso 1 1 calc GR
H23C H 0.322663 0.542100 0.031588 0.076 Uiso 1 1 calc GR
C24 C 0.7511(6) 0.2351(4) 0.4658(3) 0.0287(9) Uani 1 1 d .
C25 C 0.6583(7) 0.1080(5) 0.4437(3) 0.0358(10) Uani 1 1 d .
H25 H 0.541420 0.083336 0.448548 0.043 Uiso 1 1 calc R
C26 C 0.7380(8) 0.0164(5) 0.4142(3) 0.0408(12) Uani 1 1 d .
H26 H 0.674390 -0.071054 0.399919 0.049 Uiso 1 1 calc R
C27 C 0.9071(8) 0.0504(6) 0.4054(3) 0.0419(12) Uani 1 1 d .
C28 C 0.9982(7) 0.1791(6) 0.4273(4) 0.0445(13) Uani 1 1 d .
H28 H 1.114996 0.203948 0.421859 0.053 Uiso 1 1 calc R
C29 C 0.9214(6) 0.2709(5) 0.4567(3) 0.0364(11) Uani 1 1 d .
H29 H 0.985133 0.358493 0.470669 0.044 Uiso 1 1 calc R
C30 C 0.9946(11) -0.0476(8) 0.3752(5) 0.065(2) Uani 1 1 d .
H30A H 0.912993 -0.131795 0.361046 0.097 Uiso 1 1 calc GR
H30B H 1.070994 -0.059988 0.415194 0.097 Uiso 1 1 calc GR
H30C H 1.056943 -0.014951 0.329627 0.097 Uiso 1 1 calc GR

loop_
_atom_site_aniso_label
_atom_site_aniso_U_11
_atom_site_aniso_U_22
_atom_site_aniso_U_33
_atom_site_aniso_U_23
_atom_site_aniso_U_13
_atom_site_aniso_U_12
S1 0.0362(6) 0.0313(6) 0.0238(5) 0.0036(4) 0.0013(4) 0.0113(5)
Si1 0.0322(6) 0.0259(6) 0.0275(6) 0.0044(5) 0.0026(5) 0.0133(5)
F1 0.0364(17) 0.0411(18) 0.082(3) -0.0036(18) -0.0180(17) 0.0045(14)
O1 0.0351(16) 0.0256(14) 0.0313(17) 0.0074(12) 0.0080(13) 0.0138(13)
O004 0.046(2) 0.044(2) 0.037(2) 0.0141(16) 0.0162(16) 0.0167(17)
O006 0.055(2) 0.0373(19) 0.0264(17) -0.0034(14) -0.0042(16) 0.0110(17)
N1 0.0327(19) 0.0281(18) 0.0298(19) 0.0070(15) -0.0008(15) 0.0082(15)
C1 0.0284(19) 0.0226(18) 0.027(2) 0.0029(15) 0.0053(16) 0.0084(15)
C2 0.032(2) 0.0259(19) 0.028(2) 0.0025(16) 0.0066(17) 0.0135(17)
C3 0.033(2) 0.033(2) 0.035(2) 0.0098(18) 0.0116(19) 0.0163(19)
C4 0.0254(19) 0.029(2) 0.037(2) 0.0043(18) 0.0047(17) 0.0115(16)
C5 0.031(2) 0.0240(19) 0.032(2) 0.0049(16) 0.0033(17) 0.0102(16)
C6 0.030(2) 0.0228(18) 0.029(2) 0.0043(16) 0.0038(16) 0.0078(16)
C7 0.030(2) 0.033(2) 0.033(2) 0.0108(18) -0.0020(18) 0.0065(18)
C8 0.029(2) 0.030(2) 0.033(2) 0.0052(18) -0.0003(18) 0.0047(17)
C9 0.034(2) 0.0206(18) 0.029(2) 0.0023(15) 0.0025(17) 0.0081(16)
C10 0.030(2) 0.034(2) 0.034(2) 0.0008(18) -0.0003(18) 0.0138(18)
C11 0.036(2) 0.037(3) 0.054(3) 0.005(2) 0.000(2) 0.016(2)
C12 0.033(2) 0.029(2) 0.063(4) 0.007(2) -0.008(2) 0.0043(19)
C13 0.046(3) 0.036(3) 0.047(3) -0.005(2) -0.009(2) 0.001(2)
C14 0.037(2) 0.033(2) 0.036(3) -0.005(2) 0.003(2) 0.003(2)
C15 0.041(3) 0.033(2) 0.046(3) 0.016(2) 0.011(2) 0.017(2)
C16 0.058(4) 0.053(3) 0.053(4) 0.027(3) 0.017(3) 0.022(3)
C17 0.038(3) 0.043(3) 0.067(4) 0.013(3) 0.002(3) 0.007(2)
C18 0.039(2) 0.033(2) 0.037(3) -0.003(2) -0.003(2) 0.016(2)
C19 0.066(4) 0.048(3) 0.034(3) 0.002(2) 0.011(3) 0.026(3)
C20 0.071(4) 0.033(3) 0.060(4) 0.001(3) 0.009(3) 0.029(3)
C21 0.038(2) 0.039(3) 0.032(2) 0.005(2) 0.0000(19) 0.013(2)
C22 0.032(3) 0.054(3) 0.050(3) 0.000(3) -0.001(2) 0.005(2)
C23 0.056(4) 0.061(4) 0.036(3) -0.010(3) -0.004(3) 0.020(3)
C24 0.033(2) 0.0259(19) 0.027(2) 0.0025(16) -0.0009(17) 0.0090(17)
C25 0.034(2) 0.029(2) 0.040(3) 0.0053(19) -0.002(2) 0.0021(19)
C26 0.051(3) 0.028(2) 0.043(3) 0.002(2) 0.003(2) 0.009(2)
C27 0.055(3) 0.042(3) 0.035(3) 0.004(2) 0.004(2) 0.024(3)
C28 0.034(3) 0.044(3) 0.057(4) 0.008(3) 0.007(2) 0.014(2)
C29 0.036(2) 0.030(2) 0.042(3) 0.002(2) -0.004(2) 0.0069(19)
C30 0.079(5) 0.061(4) 0.068(5) 0.000(4) 0.010(4) 0.042(4)

loop_
_atom_type_symbol
_atom_type_description
_atom_type_scat_dispersion_real
_atom_type_scat_dispersion_imag
_atom_type_scat_source
C C 0.0033 0.0016 'International Tables Vol C Tables 4.2.6.8 and 6.1.1.4'
H H 0.0000 0.0000 'International Tables Vol C Tables 4.2.6.8 and 6.1.1.4'
F F 0.0171 0.0103 'International Tables Vol C Tables 4.2.6.8 and 6.1.1.4'
N N 0.0061 0.0033 'International Tables Vol C Tables 4.2.6.8 and 6.1.1.4'
O O 0.0106 0.0060 'International Tables Vol C Tables 4.2.6.8 and 6.1.1.4'
S S 0.1246 0.1234 'International Tables Vol C Tables 4.2.6.8 and 6.1.1.4'
Si Si 0.0817 0.0704 'International Tables Vol C Tables 4.2.6.8 and 6.1.1.4'

loop_
_geom_angle_atom_site_label_1
_geom_angle_atom_site_label_2
_geom_angle_atom_site_label_3
_geom_angle
O004 S1 N1 107.0(2)
O004 S1 C24 107.1(2)
O006 S1 O004 120.6(2)
O006 S1 N1 106.5(2)
O006 S1 C24 107.5(2)
N1 S1 C24 107.6(2)
O1 Si1 C15 109.3(2)
O1 Si1 C18 103.0(2)
O1 Si1 C21 112.0(2)
C18 Si1 C15 111.3(3)
C18 Si1 C21 112.6(2)
C21 Si1 C15 108.5(2)
C2 O1 Si1 130.5(3)
C7 N1 S1 119.6(3)
C7 N1 C8 112.2(4)
C8 N1 S1 119.8(3)
C2 C1 H1 107.1
C6 C1 H1 107.1
C6 C1 C2 108.0(4)
C9 C1 H1 107.1
C9 C1 C2 111.9(4)
C9 C1 C6 115.4(4)
O1 C2 C1 107.8(3)
O1 C2 H2 109.5
O1 C2 C3 110.7(4)
C1 C2 H2 109.5
C3 C2 C1 109.9(4)
C3 C2 H2 109.5
C2 C3 H3A 109.0
C2 C3 H3B 109.0
H3A C3 H3B 107.8
C4 C3 C2 112.9(4)
C4 C3 H3A 109.0
C4 C3 H3B 109.0
C3 C4 H4 119.3
C5 C4 C3 121.4(4)
C5 C4 H4 119.3
C4 C5 C6 124.4(4)
C4 C5 C8 126.7(4)
C8 C5 C6 108.7(4)
C1 C6 H6 109.2
C1 C6 C7 115.7(4)
C5 C6 C1 112.0(4)
C5 C6 H6 109.2
C5 C6 C7 101.3(4)
C7 C6 H6 109.2
N1 C7 C6 102.8(4)
N1 C7 H7A 111.2
N1 C7 H7B 111.2
C6 C7 H7A 111.2
C6 C7 H7B 111.2
H7A C7 H7B 109.1
N1 C8 C5 101.9(4)
N1 C8 H8A 111.4
N1 C8 H8B 111.4
C5 C8 H8A 111.4
C5 C8 H8B 111.4
H8A C8 H8B 109.3
C10 C9 C1 123.4(4)
C10 C9 C14 117.3(5)
C14 C9 C1 119.4(4)
C9 C10 H10 119.4
C11 C10 C9 121.3(5)
C11 C10 H10 119.4
C10 C11 H11 120.7
C12 C11 C10 118.5(5)
C12 C11 H11 120.7
F1 C12 C11 118.3(6)
C13 C12 F1 119.2(6)
C13 C12 C11 122.5(5)
C12 C13 H13 121.0
C12 C13 C14 118.0(6)
C14 C13 H13 121.0
C9 C14 H14 118.8
C13 C14 C9 122.4(5)
C13 C14 H14 118.8
Si1 C15 H15 106.4
C16 C15 Si1 114.5(4)
C16 C15 H15 106.4
C17 C15 Si1 112.6(4)
C17 C15 H15 106.4
C17 C15 C16 109.8(5)
C15 C16 H16A 109.5
C15 C16 H16B 109.5
C15 C16 H16C 109.5
H16A C16 H16B 109.5
H16A C16 H16C 109.5
H16B C16 H16C 109.5
C15 C17 H17A 109.5
C15 C17 H17B 109.5
C15 C17 H17C 109.5
H17A C17 H17B 109.5
H17A C17 H17C 109.5
H17B C17 H17C 109.5
Si1 C18 H18 106.2
C19 C18 Si1 113.8(4)
C19 C18 H18 106.2
C20 C18 Si1 114.0(4)
C20 C18 H18 106.2
C20 C18 C19 109.9(5)
C18 C19 H19A 109.5
C18 C19 H19B 109.5
C18 C19 H19C 109.5
H19A C19 H19B 109.5
H19A C19 H19C 109.5
H19B C19 H19C 109.5
C18 C20 H20A 109.5
C18 C20 H20B 109.5
C18 C20 H20C 109.5
H20A C20 H20B 109.5
H20A C20 H20C 109.5
H20B C20 H20C 109.5
Si1 C21 H21 106.9
C22 C21 Si1 113.0(4)
C22 C21 H21 106.9
C23 C21 Si1 113.6(4)
C23 C21 H21 106.9
C23 C21 C22 109.1(5)
C21 C22 H22A 109.5
C21 C22 H22B 109.5
C21 C22 H22C 109.5
H22A C22 H22B 109.5
H22A C22 H22C 109.5
H22B C22 H22C 109.5
C21 C23 H23A 109.5
C21 C23 H23B 109.5
C21 C23 H23C 109.5
H23A C23 H23B 109.5
H23A C23 H23C 109.5
H23B C23 H23C 109.5
C25 C24 S1 119.8(4)
C25 C24 C29 119.7(5)
C29 C24 S1 120.5(4)
C24 C25 H25 120.2
C24 C25 C26 119.5(5)
C26 C25 H25 120.2
C25 C26 H26 119.4
C27 C26 C25 121.3(5)
C27 C26 H26 119.4
C26 C27 C28 118.4(5)
C26 C27 C30 121.8(6)
C28 C27 C30 119.7(6)
C27 C28 H28 119.5
C29 C28 C27 121.1(5)
C29 C28 H28 119.5
C24 C29 H29 120.0
C28 C29 C24 119.9(5)
C28 C29 H29 120.0
C27 C30 H30A 109.5
C27 C30 H30B 109.5
C27 C30 H30C 109.5
H30A C30 H30B 109.5
H30A C30 H30C 109.5
H30B C30 H30C 109.5

loop_
_geom_bond_atom_site_label_1
_geom_bond_atom_site_label_2
_geom_bond_distance
S1 O004 1.437(4)
S1 O006 1.435(4)
S1 N1 1.619(4)
S1 C24 1.764(5)
Si1 O1 1.649(3)
Si1 C15 1.903(5)
Si1 C18 1.877(5)
Si1 C21 1.890(5)
F1 C12 1.370(6)
O1 C2 1.430(5)
N1 C7 1.468(6)
N1 C8 1.490(6)
C1 H1 1.0000
C1 C2 1.550(6)
C1 C6 1.529(6)
C1 C9 1.516(6)
C2 H2 1.0000
C2 C3 1.529(7)
C3 H3A 0.9900
C3 H3B 0.9900
C3 C4 1.498(7)
C4 H4 0.9500
C4 C5 1.335(6)
C5 C6 1.514(6)
C5 C8 1.500(7)
C6 H6 1.0000
C6 C7 1.536(6)
C7 H7A 0.9900
C7 H7B 0.9900
C8 H8A 0.9900
C8 H8B 0.9900
C9 C10 1.392(7)
C9 C14 1.387(7)
C10 H10 0.9500
C10 C11 1.388(7)
C11 H11 0.9500
C11 C12 1.376(9)
C12 C13 1.355(9)
C13 H13 0.9500
C13 C14 1.389(8)
C14 H14 0.9500
C15 H15 1.0000
C15 C16 1.536(8)
C15 C17 1.535(9)
C16 H16A 0.9800
C16 H16B 0.9800
C16 H16C 0.9800
C17 H17A 0.9800
C17 H17B 0.9800
C17 H17C 0.9800
C18 H18 1.0000
C18 C19 1.542(8)
C18 C20 1.527(8)
C19 H19A 0.9800
C19 H19B 0.9800
C19 H19C 0.9800
C20 H20A 0.9800
C20 H20B 0.9800
C20 H20C 0.9800
C21 H21 1.0000
C21 C22 1.538(8)
C21 C23 1.532(8)
C22 H22A 0.9800
C22 H22B 0.9800
C22 H22C 0.9800
C23 H23A 0.9800
C23 H23B 0.9800
C23 H23C 0.9800
C24 C25 1.387(7)
C24 C29 1.389(7)
C25 H25 0.9500
C25 C26 1.396(8)
C26 H26 0.9500
C26 C27 1.378(8)
C27 C28 1.394(9)
C27 C30 1.499(8)
C28 H28 0.9500
C28 C29 1.382(8)
C29 H29 0.9500
C30 H30A 0.9800
C30 H30B 0.9800
C30 H30C 0.9800

loop_
_geom_torsion_atom_site_label_1
_geom_torsion_atom_site_label_2
_geom_torsion_atom_site_label_3
_geom_torsion_atom_site_label_4
_geom_torsion
S1 N1 C7 C6 -172.4(3)
S1 N1 C8 C5 151.4(3)
S1 C24 C25 C26 179.9(4)
S1 C24 C29 C28 -179.8(4)
Si1 O1 C2 C1 -153.5(3)
Si1 O1 C2 C3 86.3(5)
F1 C12 C13 C14 -179.7(5)
O1 Si1 C18 C19 -38.3(4)
O1 Si1 C18 C20 -165.4(4)
O1 Si1 C21 C22 60.0(4)
O1 Si1 C21 C23 -65.1(5)
O1 C2 C3 C4 71.2(5)
O004 S1 N1 C7 -46.6(4)
O004 S1 N1 C8 167.7(4)
O004 S1 C24 C25 19.0(5)
O004 S1 C24 C29 -162.6(4)
O006 S1 N1 C7 -176.8(4)
O006 S1 N1 C8 37.5(4)
O006 S1 C24 C25 149.9(4)
O006 S1 C24 C29 -31.7(5)
N1 S1 C24 C25 -95.7(4)
N1 S1 C24 C29 82.7(4)
C1 C2 C3 C4 -47.7(5)
C1 C6 C7 N1 155.6(4)
C1 C9 C10 C11 178.9(4)
C1 C9 C14 C13 -177.5(5)
C2 C1 C6 C5 -47.4(5)
C2 C1 C6 C7 -162.8(4)
C2 C1 C9 C10 -112.5(5)
C2 C1 C9 C14 67.6(5)
C2 C3 C4 C5 15.2(6)
C3 C4 C5 C6 1.0(7)
C3 C4 C5 C8 174.6(4)
C4 C5 C6 C1 16.3(6)
C4 C5 C6 C7 140.2(5)
C4 C5 C8 N1 -154.5(5)
C5 C6 C7 N1 34.2(5)
C6 C1 C2 O1 -56.6(5)
C6 C1 C2 C3 64.2(5)
C6 C1 C9 C10 11.5(6)
C6 C1 C9 C14 -168.4(4)
C6 C5 C8 N1 19.9(5)
C7 N1 C8 C5 3.3(5)
C8 N1 C7 C6 -24.3(5)
C8 C5 C6 C1 -158.3(4)
C8 C5 C6 C7 -34.4(5)
C9 C1 C2 O1 71.4(5)
C9 C1 C2 C3 -167.8(4)
C9 C1 C6 C5 -173.3(3)
C9 C1 C6 C7 71.2(5)
C9 C10 C11 C12 -1.0(8)
C10 C9 C14 C13 2.6(8)
C10 C11 C12 F1 -179.1(5)
C10 C11 C12 C13 2.2(9)
C11 C12 C13 C14 -0.9(9)
C12 C13 C14 C9 -1.5(9)
C14 C9 C10 C11 -1.3(7)
C15 Si1 O1 C2 -50.4(5)
C15 Si1 C18 C19 -155.4(4)
C15 Si1 C18 C20 77.6(5)
C15 Si1 C21 C22 -179.3(4)
C15 Si1 C21 C23 55.7(5)
C18 Si1 O1 C2 -168.8(4)
C18 Si1 C21 C22 -55.6(5)
C18 Si1 C21 C23 179.4(4)
C21 Si1 O1 C2 69.9(4)
C21 Si1 C18 C19 82.5(5)
C21 Si1 C18 C20 -44.6(5)
C24 S1 N1 C7 68.2(4)
C24 S1 N1 C8 -77.5(4)
C24 C25 C26 C27 -1.1(8)
C25 C24 C29 C28 -1.4(8)
C25 C26 C27 C28 0.5(9)
C25 C26 C27 C30 178.9(6)
C26 C27 C28 C29 -0.3(9)
C27 C28 C29 C24 0.8(9)
C29 C24 C25 C26 1.5(8)
C30 C27 C28 C29 -178.8(6)
